data_7135825
loop_
_publ_author_name
'Ding, Ye-Hao'
'Zuo, Xin'
'Dai, Yu-Han'
'Li, Yuanming'
'Yan, Jian-Feng'
'Chen, Lichuan'
'Xiang, Dong'
'Yuan, Yaofeng'

_publ_section_title
;
 Tuning of Single-Molecule Conductance via Regioisomerism and Desilylation
 in (\h&#x2075;-Cp)Co(\h&#x2074;-Cb) Complexes
;
_journal_name_full 'Chemical Communications'
_journal_paper_doi 10.1039/D6CC01940D
_journal_year 2026
_chemical_formula_moiety '0.167(C19 H15 Co N2)'
_chemical_formula_sum 'C H Co N'
_chemical_formula_weight 85.96
_space_group_crystal_system orthorhombic
_space_group_IT_number 29
_space_group_name_Hall 'P 2c -2ac'
_space_group_name_H-M_alt 'P c a 21'
_atom_sites_solution_hydrogens geom
_atom_sites_solution_primary dual
_audit_creation_date 2024-03-02
_audit_creation_method
;
Olex2 1.5
(compiled 2023.08.24 svn.re1ec1418 for OlexSys, GUI svn.r6817)
;
_audit_update_record
;
2024-03-22 deposited with the CCDC.	2026-05-18 downloaded from the CCDC.
;
_cell_angle_alpha 90
_cell_angle_beta 90
_cell_angle_gamma 90
_cell_formula_units_Z 24
_cell_length_a 10.3628(10)
_cell_length_b 19.026(2)
_cell_length_c 7.5744(8)
_cell_measurement_reflns_used 7100
_cell_measurement_temperature 296.15
_cell_measurement_theta_max 25.069
_cell_measurement_theta_min 2.239
_cell_volume 1493.4(3)
_computing_cell_refinement 'SAINT V8.38A (Bruker, 2018)'
_computing_data_reduction 'SAINT V8.38A (Bruker, 2018)'
_computing_molecular_graphics 'Olex2 1.5 (Dolomanov et al., 2009)'
_computing_publication_material 'Olex2 1.5 (Dolomanov et al., 2009)'
_computing_structure_refinement 'SHELXL 2013/2 (Sheldrick, 2015)'
_computing_structure_solution 'SHELXT 2018/2 (Sheldrick, 2018)'
_diffrn_ambient_temperature 296.15
_diffrn_measured_fraction_theta_full 0.990
_diffrn_measured_fraction_theta_max 0.997
_diffrn_measurement_device_type 'CCD area detector'
_diffrn_measurement_method 'phi and omega scans'
_diffrn_radiation_monochromator graphite
_diffrn_radiation_type MoK\a
_diffrn_radiation_wavelength 0.71073
_diffrn_reflns_av_R_equivalents 0.0724
_diffrn_reflns_av_unetI/netI 0.0357
_diffrn_reflns_Laue_measured_fraction_full 0.990
_diffrn_reflns_Laue_measured_fraction_max 0.997
_diffrn_reflns_limit_h_max 12
_diffrn_reflns_limit_h_min -12
_diffrn_reflns_limit_k_max 22
_diffrn_reflns_limit_k_min -22
_diffrn_reflns_limit_l_max 9
_diffrn_reflns_limit_l_min -9
_diffrn_reflns_number 30833
_diffrn_reflns_point_group_measured_fraction_full 0.989
_diffrn_reflns_point_group_measured_fraction_max 0.996
_diffrn_reflns_theta_full 25.242
_diffrn_reflns_theta_max 25.169
_diffrn_reflns_theta_min 2.141
_diffrn_source_current 1.4
_diffrn_source_power 0.07
_diffrn_source_voltage 50.0
_exptl_absorpt_coefficient_mu 6.495
_exptl_absorpt_correction_T_max 0.7452
_exptl_absorpt_correction_T_min 0.6645
_exptl_absorpt_correction_type none
_exptl_absorpt_process_details
;
SADABS-2016/2 (Bruker,2016/2) was used for absorption correction.
wR2(int) was 0.0976 before and 0.0666 after correction.
The Ratio of minimum to maximum transmission is 0.8917.
The \l/2 correction factor is Not present.
;
_exptl_crystal_density_diffrn 2.294
_exptl_crystal_F_000 984
_refine_diff_density_max 0.186
_refine_diff_density_min -0.298
_refine_diff_density_rms 0.048
_refine_ls_abs_structure_details
;
 Flack x determined using 932 quotients [(I+)-(I-)]/[(I+)+(I-)]
 (Parsons and Flack (2004), Acta Cryst. A60, s61).
;
_refine_ls_abs_structure_Flack 0.014(14)
_refine_ls_extinction_method none
_refine_ls_goodness_of_fit_ref 1.021
_refine_ls_hydrogen_treatment constr
_refine_ls_matrix_type full
_refine_ls_number_parameters 199
_refine_ls_number_reflns 2674
_refine_ls_number_restraints 1
_refine_ls_restrained_S_all 1.021
_refine_ls_R_factor_all 0.0427
_refine_ls_R_factor_gt 0.0278
_refine_ls_shift/su_max 0.001
_refine_ls_shift/su_mean 0.000
_refine_ls_structure_factor_coef Fsqd
_refine_ls_weighting_details
;
 w=1/[\s^2^(Fo^2^)+(0.0255P)^2^+0.5127P]
 where P=(Fo^2^+2Fc^2^)/3
;
_refine_ls_weighting_scheme calc
_refine_ls_wR_factor_gt 0.0581
_refine_ls_wR_factor_ref 0.0636
_reflns_Friedel_coverage 0.839
_reflns_Friedel_fraction_full 0.988
_reflns_Friedel_fraction_max 0.994
_reflns_number_gt 2243
_reflns_number_total 2674
_reflns_threshold_expression 'I > 2\s(I)'
_cod_data_source_file d6cc01940d2.cif
_cod_data_source_block e1t
_cod_database_code 7135825
_shelxl_version_number 2013-2
_shelx_space_group_comment
;
The symmetry employed for this shelxl refinement is uniquely defined
by the following loop, which should always be used as a source of
symmetry information in preference to the above space-group names.
They are only intended as comments.
;
_olex2_refinement_description
;
1. Fixed Uiso
 At 1.2 times of:
  All C(H) groups
2.a Ternary CH refined with riding coordinates:
 C7(H7), C9(H9)
2.b Aromatic/amide H refined with riding coordinates:
 C3(H3), C4(H4), C5(H5), C6(H6), C11(H11), C12(H12), C13(H13), C14(H14),
 C15(H15), C16(H16), C17(H17), C18(H18), C19(H19)
;
_olex2_submission_special_instructions 'No special instructions were received'

loop_
_space_group_symop_operation_xyz
'x, y, z'
'-x, -y, z+1/2'
'x+1/2, -y, z'
'-x+1/2, y, z+1/2'

loop_
_atom_site_label
_atom_site_type_symbol
_atom_site_fract_x
_atom_site_fract_y
_atom_site_fract_z
_atom_site_U_iso_or_equiv
_atom_site_adp_type
_atom_site_occupancy
_atom_site_site_symmetry_order
_atom_site_calc_flag
_atom_site_refinement_flags_posn
_atom_site_refinement_flags_adp
_atom_site_refinement_flags_occupancy
_atom_site_disorder_assembly
_atom_site_disorder_group
C1 C 0.3931(3) 0.68005(19) 0.4368(5) 0.0215(9) Uani 1 1 d . . . . .
C2 C 0.3860(3) 0.60451(19) 0.4633(5) 0.0203(8) Uani 1 1 d . . . . .
C3 C 0.4780(3) 0.5594(2) 0.3899(5) 0.0259(9) Uani 1 1 d . . . . .
H3 H 0.5477 0.5775 0.3273 0.031 Uiso 1 1 calc R U . . .
C4 C 0.4646(4) 0.4880(2) 0.4110(5) 0.0279(10) Uani 1 1 d . . . . .
H4 H 0.5264 0.4592 0.3593 0.033 Uiso 1 1 calc R U . . .
C5 C 0.2820(3) 0.50089(17) 0.5714(7) 0.0285(9) Uani 1 1 d . . . . .
H5 H 0.2144 0.4813 0.6355 0.034 Uiso 1 1 calc R U . . .
C6 C 0.2856(3) 0.57301(17) 0.5560(5) 0.0257(9) Uani 1 1 d . . . . .
H6 H 0.2213 0.6004 0.6071 0.031 Uiso 1 1 calc R U . . .
C7 C 0.3211(4) 0.74072(18) 0.4994(6) 0.0213(9) Uani 1 1 d . . . . .
H7 H 0.2390 0.7464 0.5620 0.026 Uiso 1 1 calc R U . . .
C8 C 0.3964(3) 0.7863(2) 0.3827(5) 0.0218(9) Uani 1 1 d . . . . .
C9 C 0.4710(4) 0.7251(2) 0.3237(6) 0.0223(9) Uani 1 1 d . . . . .
H9 H 0.5271 0.7161 0.2220 0.027 Uiso 1 1 calc R U . . .
C10 C 0.3938(3) 0.85983(18) 0.3331(5) 0.0212(8) Uani 1 1 d . . . . .
C11 C 0.2941(4) 0.90427(19) 0.3879(5) 0.0259(9) Uani 1 1 d . . . . .
H11 H 0.2295 0.8876 0.4622 0.031 Uiso 1 1 calc R U . . .
C12 C 0.2923(4) 0.9731(2) 0.3306(6) 0.0331(10) Uani 1 1 d . . . . .
H12 H 0.2248 1.0017 0.3681 0.040 Uiso 1 1 calc R U . . .
C13 C 0.4766(4) 0.9589(2) 0.1751(6) 0.0337(11) Uani 1 1 d . . . . .
H13 H 0.5404 0.9774 0.1023 0.040 Uiso 1 1 calc R U . . .
C14 C 0.4876(3) 0.8892(2) 0.2241(5) 0.0278(10) Uani 1 1 d . . . . .
H14 H 0.5567 0.8622 0.1847 0.033 Uiso 1 1 calc R U . . .
C15 C 0.5293(4) 0.7755(3) 0.8299(6) 0.0379(11) Uani 1 1 d . . . . .
H15 H 0.4640 0.7892 0.9068 0.045 Uiso 1 1 calc R U . . .
C16 C 0.6002(4) 0.8198(2) 0.7168(7) 0.0343(11) Uani 1 1 d . . . . .
H16 H 0.5909 0.8682 0.7057 0.041 Uiso 1 1 calc R U . . .
C17 C 0.6876(4) 0.7772(3) 0.6239(6) 0.0415(13) Uani 1 1 d . . . . .
H17 H 0.7464 0.7927 0.5398 0.050 Uiso 1 1 calc R U . . .
C18 C 0.6717(5) 0.7084(3) 0.6780(8) 0.0504(15) Uani 1 1 d . . . . .
H18 H 0.7176 0.6698 0.6361 0.061 Uiso 1 1 calc R U . . .
C19 C 0.5759(5) 0.7066(3) 0.8049(7) 0.0488(15) Uani 1 1 d . . . . .
H19 H 0.5470 0.6667 0.8639 0.059 Uiso 1 1 calc R U . . .
Co1 Co 0.50385(4) 0.74499(2) 0.57337(18) 0.01941(14) Uani 1 1 d . . . . .
N1 N 0.3688(3) 0.45690(17) 0.5008(4) 0.0284(8) Uani 1 1 d . . . . .
N2 N 0.3813(3) 1.00132(18) 0.2248(5) 0.0345(9) Uani 1 1 d . . . . .

loop_
_atom_site_aniso_label
_atom_site_aniso_U_11
_atom_site_aniso_U_22
_atom_site_aniso_U_33
_atom_site_aniso_U_23
_atom_site_aniso_U_13
_atom_site_aniso_U_12
C1 0.019(2) 0.028(2) 0.018(2) -0.0015(17) -0.0042(18) 0.0007(16)
C2 0.019(2) 0.027(2) 0.015(2) -0.0029(16) -0.0063(17) -0.0013(16)
C3 0.021(2) 0.033(2) 0.024(2) -0.0010(18) 0.0014(18) -0.0006(17)
C4 0.024(2) 0.033(2) 0.026(2) -0.007(2) -0.0015(18) 0.0037(17)
C5 0.028(2) 0.0349(19) 0.0225(19) 0.002(3) 0.000(3) -0.0049(16)
C6 0.0230(19) 0.032(2) 0.022(2) -0.001(2) -0.003(2) 0.0025(14)
C7 0.0188(18) 0.029(2) 0.016(2) -0.0017(16) -0.0009(16) 0.0006(16)
C8 0.019(2) 0.027(2) 0.020(2) -0.0016(18) -0.0021(18) -0.0006(16)
C9 0.0211(19) 0.030(2) 0.016(2) -0.0013(18) 0.0019(19) -0.0010(17)
C10 0.0234(19) 0.026(2) 0.014(2) -0.0005(17) -0.0051(17) -0.0010(16)
C11 0.025(2) 0.031(2) 0.022(2) 0.0029(19) -0.0036(17) 0.0011(16)
C12 0.035(2) 0.033(2) 0.031(2) -0.006(2) -0.005(2) 0.0056(18)
C13 0.038(3) 0.036(3) 0.027(3) 0.002(2) 0.000(2) -0.014(2)
C14 0.024(2) 0.036(3) 0.023(2) -0.0015(18) -0.0001(19) -0.0038(17)
C15 0.034(2) 0.063(3) 0.017(2) -0.011(2) -0.004(2) -0.003(2)
C16 0.044(3) 0.019(2) 0.040(3) -0.003(2) -0.023(2) -0.003(2)
C17 0.021(2) 0.070(3) 0.034(3) -0.008(2) -0.0098(19) -0.011(2)
C18 0.042(3) 0.049(3) 0.061(4) -0.022(3) -0.035(3) 0.018(3)
C19 0.073(4) 0.036(3) 0.038(3) 0.018(2) -0.037(3) -0.024(3)
Co1 0.0186(2) 0.0226(2) 0.0170(2) -0.0011(3) -0.0020(2) -0.00003(19)
N1 0.0292(18) 0.0299(19) 0.0260(19) -0.0012(15) -0.0053(16) -0.0008(15)
N2 0.047(2) 0.028(2) 0.0286(19) 0.0034(17) -0.007(2) -0.0036(17)

loop_
_atom_type_symbol
_atom_type_description
_atom_type_scat_dispersion_real
_atom_type_scat_dispersion_imag
_atom_type_scat_source
C C 0.0033 0.0016 'International Tables Vol C Tables 4.2.6.8 and 6.1.1.4'
H H 0.0000 0.0000 'International Tables Vol C Tables 4.2.6.8 and 6.1.1.4'
N N 0.0061 0.0033 'International Tables Vol C Tables 4.2.6.8 and 6.1.1.4'
Co Co 0.3494 0.9721 'International Tables Vol C Tables 4.2.6.8 and 6.1.1.4'

loop_
_geom_angle_atom_site_label_1
_geom_angle_atom_site_label_2
_geom_angle_atom_site_label_3
_geom_angle
_geom_angle_site_symmetry_1
_geom_angle_site_symmetry_3
_geom_angle_publ_flag
C2 C1 C7 135.6(4) . . ?
C2 C1 C9 133.7(4) . . ?
C2 C1 Co1 125.1(3) . . ?
C7 C1 C9 90.6(3) . . ?
C7 C1 Co1 68.4(2) . . ?
C9 C1 Co1 67.6(2) . . ?
C3 C2 C1 121.2(3) . . ?
C6 C2 C1 122.3(3) . . ?
C6 C2 C3 116.5(3) . . ?
C2 C3 H3 120.3 . . ?
C4 C3 C2 119.4(4) . . ?
C4 C3 H3 120.3 . . ?
C3 C4 H4 117.6 . . ?
N1 C4 C3 124.8(4) . . ?
N1 C4 H4 117.6 . . ?
C6 C5 H5 117.6 . . ?
N1 C5 H5 117.6 . . ?
N1 C5 C6 124.7(4) . . ?
C2 C6 H6 120.3 . . ?
C5 C6 C2 119.5(3) . . ?
C5 C6 H6 120.3 . . ?
C1 C7 H7 133.7 . . ?
C1 C7 C8 90.0(3) . . ?
C1 C7 Co1 68.5(2) . . ?
C8 C7 H7 133.7 . . ?
C8 C7 Co1 68.6(2) . . ?
Co1 C7 H7 133.7 . . ?
C7 C8 C9 89.7(3) . . ?
C7 C8 Co1 68.0(2) . . ?
C9 C8 Co1 67.2(2) . . ?
C10 C8 C7 136.0(3) . . ?
C10 C8 C9 134.2(4) . . ?
C10 C8 Co1 125.5(3) . . ?
C1 C9 C8 89.7(3) . . ?
C1 C9 H9 133.6 . . ?
C1 C9 Co1 69.0(2) . . ?
C8 C9 H9 133.6 . . ?
C8 C9 Co1 69.1(2) . . ?
Co1 C9 H9 133.6 . . ?
C11 C10 C8 121.4(3) . . ?
C14 C10 C8 121.9(3) . . ?
C14 C10 C11 116.7(3) . . ?
C10 C11 H11 120.3 . . ?
C12 C11 C10 119.4(4) . . ?
C12 C11 H11 120.3 . . ?
C11 C12 H12 117.9 . . ?
N2 C12 C11 124.2(4) . . ?
N2 C12 H12 117.9 . . ?
C14 C13 H13 117.7 . . ?
N2 C13 H13 117.7 . . ?
N2 C13 C14 124.6(4) . . ?
C10 C14 H14 120.4 . . ?
C13 C14 C10 119.1(4) . . ?
C13 C14 H14 120.4 . . ?
C16 C15 H15 126.4 . . ?
C16 C15 C19 107.2(4) . . ?
C16 C15 Co1 70.1(3) . . ?
C19 C15 H15 126.4 . . ?
C19 C15 Co1 69.7(3) . . ?
Co1 C15 H15 125.5 . . ?
C15 C16 H16 126.4 . . ?
C15 C16 Co1 69.7(2) . . ?
C17 C16 C15 107.2(4) . . ?
C17 C16 H16 126.4 . . ?
C17 C16 Co1 69.4(2) . . ?
Co1 C16 H16 126.1 . . ?
C16 C17 H17 125.6 . . ?
C16 C17 Co1 70.4(2) . . ?
C18 C17 C16 108.8(4) . . ?
C18 C17 H17 125.6 . . ?
C18 C17 Co1 70.1(2) . . ?
Co1 C17 H17 125.5 . . ?
C17 C18 H18 125.8 . . ?
C17 C18 C19 108.3(4) . . ?
C17 C18 Co1 70.2(3) . . ?
C19 C18 H18 125.8 . . ?
C19 C18 Co1 70.4(3) . . ?
Co1 C18 H18 125.1 . . ?
C15 C19 H19 125.8 . . ?
C15 C19 Co1 70.0(3) . . ?
C18 C19 C15 108.5(4) . . ?
C18 C19 H19 125.8 . . ?
C18 C19 Co1 69.9(3) . . ?
Co1 C19 H19 125.9 . . ?
C1 Co1 C8 62.71(15) . . ?
C1 Co1 C15 138.48(19) . . ?
C1 Co1 C16 173.32(16) . . ?
C1 Co1 C17 145.96(18) . . ?
C1 Co1 C18 119.06(18) . . ?
C1 Co1 C19 115.96(17) . . ?
C7 Co1 C1 43.13(14) . . ?
C7 Co1 C8 43.35(16) . . ?
C7 Co1 C15 113.86(18) . . ?
C7 Co1 C16 130.19(17) . . ?
C7 Co1 C17 164.03(19) . . ?
C7 Co1 C18 156.3(2) . . ?
C7 Co1 C19 125.4(2) . . ?
C8 Co1 C15 130.61(18) . . ?
C8 Co1 C16 112.56(17) . . ?
C8 Co1 C17 122.82(18) . . ?
C8 Co1 C18 153.9(2) . . ?
C8 Co1 C19 166.3(2) . . ?
C9 Co1 C1 43.41(16) . . ?
C9 Co1 C7 63.39(17) . . ?
C9 Co1 C8 43.70(17) . . ?
C9 Co1 C15 174.2(2) . . ?
C9 Co1 C16 136.9(2) . . ?
C9 Co1 C17 113.70(18) . . ?
C9 Co1 C18 117.3(2) . . ?
C9 Co1 C19 145.5(2) . . ?
C15 Co1 C16 40.25(19) . . ?
C17 Co1 C15 67.39(19) . . ?
C17 Co1 C16 40.19(16) . . ?
C17 Co1 C19 66.7(2) . . ?
C18 Co1 C15 67.5(2) . . ?
C18 Co1 C16 67.36(18) . . ?
C18 Co1 C17 39.7(2) . . ?
C18 Co1 C19 39.7(2) . . ?
C19 Co1 C15 40.4(2) . . ?
C19 Co1 C16 67.37(18) . . ?
C5 N1 C4 115.1(3) . . ?
C13 N2 C12 116.0(4) . . ?

loop_
_geom_bond_atom_site_label_1
_geom_bond_atom_site_label_2
_geom_bond_distance
_geom_bond_site_symmetry_2
_geom_bond_publ_flag
C1 C2 1.453(5) . ?
C1 C7 1.454(5) . ?
C1 C9 1.456(5) . ?
C1 Co1 1.978(4) . ?
C2 C3 1.399(5) . ?
C2 C6 1.391(5) . ?
C3 H3 0.9300 . ?
C3 C4 1.375(5) . ?
C4 H4 0.9300 . ?
C4 N1 1.341(5) . ?
C5 H5 0.9300 . ?
C5 C6 1.378(4) . ?
C5 N1 1.340(5) . ?
C6 H6 0.9300 . ?
C7 H7 0.9800 . ?
C7 C8 1.463(5) . ?
C7 Co1 1.977(4) . ?
C8 C9 1.468(6) . ?
C8 C10 1.449(5) . ?
C8 Co1 1.986(4) . ?
C9 H9 0.9800 . ?
C9 Co1 1.958(5) . ?
C10 C11 1.398(5) . ?
C10 C14 1.392(5) . ?
C11 H11 0.9300 . ?
C11 C12 1.380(5) . ?
C12 H12 0.9300 . ?
C12 N2 1.335(6) . ?
C13 H13 0.9300 . ?
C13 C14 1.381(6) . ?
C13 N2 1.330(5) . ?
C14 H14 0.9300 . ?
C15 H15 0.9300 . ?
C15 C16 1.409(7) . ?
C15 C19 1.410(7) . ?
C15 Co1 2.045(5) . ?
C16 H16 0.9300 . ?
C16 C17 1.404(6) . ?
C16 Co1 2.050(4) . ?
C17 H17 0.9300 . ?
C17 C18 1.382(7) . ?
C17 Co1 2.036(4) . ?
C18 H18 0.9300 . ?
C18 C19 1.383(7) . ?
C18 Co1 2.034(4) . ?
C19 H19 0.9300 . ?
C19 Co1 2.041(5) . ?

loop_
_geom_torsion_atom_site_label_1
_geom_torsion_atom_site_label_2
_geom_torsion_atom_site_label_3
_geom_torsion_atom_site_label_4
_geom_torsion
_geom_torsion_site_symmetry_1
_geom_torsion_site_symmetry_2
_geom_torsion_site_symmetry_3
_geom_torsion_site_symmetry_4
_geom_torsion_publ_flag
C1 C2 C3 C4 -177.0(4) . . . . ?
C1 C2 C6 C5 177.8(4) . . . . ?
C1 C7 C8 C9 -1.4(3) . . . . ?
C1 C7 C8 C10 174.2(4) . . . . ?
C1 C7 C8 Co1 -66.8(2) . . . . ?
C2 C1 C7 C8 -174.4(4) . . . . ?
C2 C1 C7 Co1 118.6(5) . . . . ?
C2 C1 C9 C8 174.6(4) . . . . ?
C2 C1 C9 Co1 -117.7(4) . . . . ?
C2 C3 C4 N1 -1.0(6) . . . . ?
C3 C2 C6 C5 0.3(6) . . . . ?
C3 C4 N1 C5 0.5(6) . . . . ?
C6 C2 C3 C4 0.5(6) . . . . ?
C6 C5 N1 C4 0.5(6) . . . . ?
C7 C1 C2 C3 -175.8(4) . . . . ?
C7 C1 C2 C6 6.8(7) . . . . ?
C7 C1 C9 C8 -1.4(3) . . . . ?
C7 C1 C9 Co1 66.2(2) . . . . ?
C7 C8 C9 C1 1.4(3) . . . . ?
C7 C8 C9 Co1 -66.2(2) . . . . ?
C7 C8 C10 C11 -6.9(7) . . . . ?
C7 C8 C10 C14 175.3(4) . . . . ?
C8 C10 C11 C12 -177.0(4) . . . . ?
C8 C10 C14 C13 177.1(4) . . . . ?
C9 C1 C2 C3 9.9(6) . . . . ?
C9 C1 C2 C6 -167.4(4) . . . . ?
C9 C1 C7 C8 1.5(3) . . . . ?
C9 C1 C7 Co1 -65.5(2) . . . . ?
C9 C8 C10 C11 167.1(4) . . . . ?
C9 C8 C10 C14 -10.7(6) . . . . ?
C10 C8 C9 C1 -174.4(4) . . . . ?
C10 C8 C9 Co1 118.0(4) . . . . ?
C10 C11 C12 N2 -0.4(6) . . . . ?
C11 C10 C14 C13 -0.7(5) . . . . ?
C11 C12 N2 C13 -0.4(6) . . . . ?
C14 C10 C11 C12 0.9(5) . . . . ?
C14 C13 N2 C12 0.7(6) . . . . ?
C15 C16 C17 C18 -0.1(5) . . . . ?
C15 C16 C17 Co1 59.7(3) . . . . ?
C16 C15 C19 C18 -0.8(5) . . . . ?
C16 C15 C19 Co1 -60.3(3) . . . . ?
C16 C17 C18 C19 -0.4(5) . . . . ?
C16 C17 C18 Co1 60.0(3) . . . . ?
C17 C18 C19 C15 0.7(5) . . . . ?
C17 C18 C19 Co1 60.3(3) . . . . ?
C19 C15 C16 C17 0.5(5) . . . . ?
C19 C15 C16 Co1 60.0(3) . . . . ?
Co1 C1 C2 C3 -81.6(4) . . . . ?
Co1 C1 C2 C6 101.1(4) . . . . ?
Co1 C1 C7 C8 67.0(2) . . . . ?
Co1 C1 C9 C8 -67.7(2) . . . . ?
Co1 C7 C8 C9 65.4(2) . . . . ?
Co1 C7 C8 C10 -118.9(5) . . . . ?
Co1 C8 C9 C1 67.6(2) . . . . ?
Co1 C8 C10 C11 -101.3(4) . . . . ?
Co1 C8 C10 C14 81.0(4) . . . . ?
Co1 C15 C16 C17 -59.5(3) . . . . ?
Co1 C15 C19 C18 59.5(3) . . . . ?
Co1 C16 C17 C18 -59.8(3) . . . . ?
Co1 C17 C18 C19 -60.4(3) . . . . ?
Co1 C18 C19 C15 -59.6(3) . . . . ?
N1 C5 C6 C2 -0.9(7) . . . . ?
N2 C13 C14 C10 -0.1(6) . . . . ?
